data_7053747
loop_
_publ_author_name
'Braga, Dario'
'Modena, Enrico'
'Polito, Marco'
'Rubini, Katia'
'Grepioni, Fabrizia'

_publ_section_title
;
 Crystal forms of highly &#x201C;dynamic&#x201D; 18-crown[6] complexes
 with M[HSO4] and M[H2PO4] (M+ = NH4+, Rb+, Cs+): thermal behaviour and
 solid-state preparation
;
_journal_issue 10
_journal_name_full 'New Journal of Chemistry'
_journal_page_first 1718
_journal_paper_doi 10.1039/b805203d
_journal_volume 32
_journal_year 2008
_chemical_formula_sum 'C12 H31.5 Cs O13 P0.5 S0.5'
_chemical_formula_weight 548.30
_chemical_name_systematic
;
?
;
_space_group_IT_number 15
_symmetry_cell_setting monoclinic
_symmetry_space_group_name_Hall '-C 2yc'
_symmetry_space_group_name_H-M 'C 1 2/c 1'
_atom_sites_solution_hydrogens geom
_atom_sites_solution_primary direct
_atom_sites_solution_secondary difmap
_audit_creation_method SHELXL-97
_cell_angle_alpha 90.00
_cell_angle_beta 101.14(6)
_cell_angle_gamma 90.00
_cell_formula_units_Z 8
_cell_length_a 19.840(7)
_cell_length_b 8.460(4)
_cell_length_c 26.190(18)
_cell_measurement_temperature 293(2)
_cell_volume 4313(4)
_computing_structure_refinement 'SHELXL-97 (Sheldrick, 1997)'
_computing_structure_solution 'SHELXS-97 (Sheldrick, 1990)'
_diffrn_ambient_temperature 293(2)
_diffrn_measured_fraction_theta_full 0.843
_diffrn_measured_fraction_theta_max 0.843
_diffrn_radiation_monochromator graphite
_diffrn_radiation_source 'fine-focus sealed tube'
_diffrn_radiation_type MoK\a
_diffrn_radiation_wavelength 0.71073
_diffrn_reflns_av_R_equivalents 0.0411
_diffrn_reflns_av_sigmaI/netI 0.0195
_diffrn_reflns_limit_h_max 23
_diffrn_reflns_limit_h_min -23
_diffrn_reflns_limit_k_max 10
_diffrn_reflns_limit_k_min 0
_diffrn_reflns_limit_l_max 27
_diffrn_reflns_limit_l_min 0
_diffrn_reflns_number 3288
_diffrn_reflns_theta_full 24.99
_diffrn_reflns_theta_max 24.99
_diffrn_reflns_theta_min 3.17
_exptl_absorpt_coefficient_mu 1.861
_exptl_absorpt_correction_T_max 0.803
_exptl_absorpt_correction_T_min 0.648
_exptl_absorpt_correction_type psi-scan
_exptl_crystal_density_diffrn 1.689
_exptl_crystal_density_method 'not measured'
_exptl_crystal_F_000 2224
_exptl_crystal_size_max 0.30
_exptl_crystal_size_mid 0.24
_exptl_crystal_size_min 0.20
_refine_diff_density_max 2.274
_refine_diff_density_min -2.850
_refine_diff_density_rms 0.213
_refine_ls_extinction_method none
_refine_ls_goodness_of_fit_ref 1.040
_refine_ls_hydrogen_treatment mixed
_refine_ls_matrix_type full
_refine_ls_number_parameters 244
_refine_ls_number_reflns 3196
_refine_ls_number_restraints 0
_refine_ls_restrained_S_all 1.040
_refine_ls_R_factor_all 0.0765
_refine_ls_R_factor_gt 0.0661
_refine_ls_shift/su_max 0.000
_refine_ls_shift/su_mean 0.000
_refine_ls_structure_factor_coef Fsqd
_refine_ls_weighting_details 'calc w=1/[\s^2^(Fo^2^)+(0.1636P)^2^+31.6815P] where P=(Fo^2^+2Fc^2^)/3'
_refine_ls_weighting_scheme calc
_refine_ls_wR_factor_gt 0.2049
_refine_ls_wR_factor_ref 0.2168
_reflns_number_gt 2702
_reflns_number_total 3196
_reflns_threshold_expression >2sigma(I)
_cod_data_source_file b805203dsup1.cif
_cod_data_source_block 3
_cod_depositor_comments
;
The following automatic conversions were performed:

'_symmetry_cell_setting' value 'Monoclinic' changed to 'monoclinic'
according to /home/saulius/struct/CIF-dictionaries/cif_core.dic
dictionary named 'cif_core.dic' version 2.4.2 from
2011-04-26.

'_exptl_absorpt_correction_type' value 'Psi-scan'
changed to 'psi-scan' according to
/home/saulius/struct/CIF-dictionaries/cif_core.dic dictionary named
'cif_core.dic' version 2.4.2 from 2011-04-26.

Automatic conversion script
Id: cif_fix_values 1891 2012-01-12 08:04:46Z andrius 
;
_cod_original_sg_symbol_H-M C2/c
_cod_original_formula_sum 'C12 H31.50 Cs O13 P0.50 S0.50'
_cod_database_code 7053747

loop_
_symmetry_equiv_pos_as_xyz
'x, y, z'
'-x, y, -z+1/2'
'x+1/2, y+1/2, z'
'-x+1/2, y+1/2, -z+1/2'
'-x, -y, -z'
'x, -y, z-1/2'
'-x+1/2, -y+1/2, -z'
'x+1/2, -y+1/2, z-1/2'

loop_
_atom_site_label
_atom_site_type_symbol
_atom_site_fract_x
_atom_site_fract_y
_atom_site_fract_z
_atom_site_U_iso_or_equiv
_atom_site_adp_type
_atom_site_occupancy
_atom_site_symmetry_multiplicity
_atom_site_calc_flag
_atom_site_refinement_flags
P1 P 0.91945(13) 1.1436(3) 0.50951(11) 0.0499(7) Uani 0.50 1 d P
S1 S 0.91945(13) 1.1436(3) 0.50951(11) 0.0499(7) Uani 0.50 1 d P
O1 O 0.9313(5) 1.0834(14) 0.4577(4) 0.093(3) Uani 1 1 d .
O2 O 0.8490(5) 1.1256(16) 0.5096(5) 0.111(4) Uani 1 1 d .
O3 O 0.9600(5) 1.0398(11) 0.5514(3) 0.080(2) Uani 1 1 d .
O4 O 0.9436(9) 1.3042(12) 0.5155(6) 0.165(7) Uani 1 1 d .
O5 O 0.8218(5) 0.7801(11) 0.5026(3) 0.088(3) Uani 1 1 d .
O6 O 0.7143(5) 1.0936(11) 0.4506(4) 0.094(3) Uani 1 1 d .
O7 O 0.9447(6) 1.6214(12) 0.5341(5) 0.100(3) Uani 1 1 d .
Cs1 Cs 0.80162(3) 0.90032(6) 0.38562(2) 0.0400(3) Uani 1 1 d .
O8 O 0.8785(3) 1.0324(7) 0.2929(2) 0.0419(14) Uani 1 1 d .
C1 C 0.9470(5) 1.0165(12) 0.3202(4) 0.051(2) Uani 1 1 d .
H1A H 0.9506 1.0565 0.3554 0.061 Uiso 1 1 calc R
H1B H 0.9772 1.0786 0.3031 0.061 Uiso 1 1 calc R
C2 C 0.9687(5) 0.8466(13) 0.3221(4) 0.052(2) Uani 1 1 d .
H2A H 0.9633 0.8043 0.2871 0.062 Uiso 1 1 calc R
H2B H 1.0166 0.8372 0.3388 0.062 Uiso 1 1 calc R
O9 O 0.9270(3) 0.7625(7) 0.3506(3) 0.0451(15) Uani 1 1 d .
C3 C 0.9475(5) 0.6035(10) 0.3591(4) 0.047(2) Uani 1 1 d .
H3A H 0.9957 0.5981 0.3754 0.056 Uiso 1 1 calc R
H3B H 0.9410 0.5471 0.3263 0.056 Uiso 1 1 calc R
C4 C 0.9042(5) 0.5298(13) 0.3942(4) 0.055(3) Uani 1 1 d .
H4A H 0.9200 0.4230 0.4031 0.067 Uiso 1 1 calc R
H4B H 0.9089 0.5903 0.4262 0.067 Uiso 1 1 calc R
O10 O 0.8343(3) 0.5267(7) 0.3688(2) 0.0423(14) Uani 1 1 d .
C5 C 0.7932(5) 0.4559(11) 0.4010(4) 0.047(2) Uani 1 1 d .
H5A H 0.8005 0.5085 0.4345 0.057 Uiso 1 1 calc R
H5B H 0.8054 0.3454 0.4066 0.057 Uiso 1 1 calc R
C6 C 0.7192(5) 0.4705(11) 0.3745(5) 0.054(3) Uani 1 1 d .
H6A H 0.7135 0.4319 0.3391 0.064 Uiso 1 1 calc R
H6B H 0.6907 0.4070 0.3927 0.064 Uiso 1 1 calc R
O11 O 0.6986(3) 0.6315(8) 0.3743(3) 0.0504(17) Uani 1 1 d .
C7 C 0.6286(5) 0.6517(12) 0.3544(4) 0.051(2) Uani 1 1 d .
H7A H 0.6017 0.5981 0.3764 0.061 Uiso 1 1 calc R
H7B H 0.6169 0.6071 0.3197 0.061 Uiso 1 1 calc R
C8 C 0.6132(5) 0.8241(12) 0.3526(4) 0.051(2) Uani 1 1 d .
H8A H 0.5639 0.8404 0.3430 0.061 Uiso 1 1 calc R
H8B H 0.6290 0.8702 0.3868 0.061 Uiso 1 1 calc R
O12 O 0.6460(3) 0.8981(6) 0.3162(3) 0.0431(15) Uani 1 1 d .
C9 C 0.6308(5) 1.0640(11) 0.3105(4) 0.049(2) Uani 1 1 d .
H9A H 0.6429 1.1161 0.3440 0.059 Uiso 1 1 calc R
H9B H 0.5820 1.0790 0.2975 0.059 Uiso 1 1 calc R
C10 C 0.6707(4) 1.1338(11) 0.2733(4) 0.043(2) Uani 1 1 d .
H10A H 0.6634 1.0730 0.2414 0.051 Uiso 1 1 calc R
H10B H 0.6559 1.2417 0.2650 0.051 Uiso 1 1 calc R
O13 O 0.7410(3) 1.1310(7) 0.2974(2) 0.0425(15) Uani 1 1 d .
C11 C 0.7840(5) 1.2009(11) 0.2648(4) 0.045(2) Uani 1 1 d .
H11A H 0.7711 1.3106 0.2579 0.054 Uiso 1 1 calc R
H11B H 0.7778 1.1454 0.2319 0.054 Uiso 1 1 calc R
C12 C 0.8562(5) 1.1915(11) 0.2913(4) 0.048(2) Uani 1 1 d .
H12A H 0.8843 1.2553 0.2728 0.057 Uiso 1 1 calc R
H12B H 0.8610 1.2323 0.3264 0.057 Uiso 1 1 calc R

loop_
_atom_site_aniso_label
_atom_site_aniso_U_11
_atom_site_aniso_U_22
_atom_site_aniso_U_33
_atom_site_aniso_U_23
_atom_site_aniso_U_13
_atom_site_aniso_U_12
P1 0.0419(13) 0.0484(13) 0.0571(17) -0.0004(12) 0.0034(12) 0.0003(10)
S1 0.0419(13) 0.0484(13) 0.0571(17) -0.0004(12) 0.0034(12) 0.0003(10)
O1 0.074(6) 0.150(10) 0.053(6) 0.011(5) 0.012(5) 0.027(5)
O2 0.046(5) 0.152(11) 0.137(11) 0.005(8) 0.022(6) 0.018(5)
O3 0.090(6) 0.085(6) 0.068(5) 0.015(5) 0.022(5) 0.030(5)
O4 0.243(17) 0.052(6) 0.160(12) -0.013(7) -0.056(11) -0.021(8)
O5 0.115(7) 0.083(6) 0.066(6) 0.002(5) 0.020(5) -0.018(5)
O6 0.082(6) 0.104(8) 0.094(8) -0.046(6) 0.009(6) 0.019(5)
O7 0.115(9) 0.073(6) 0.106(9) 0.013(5) 0.012(7) -0.009(5)
Cs1 0.0380(4) 0.0380(4) 0.0441(5) -0.0017(2) 0.0079(3) 0.00071(19)
O8 0.036(3) 0.042(3) 0.047(4) -0.002(3) 0.006(3) -0.006(3)
C1 0.036(4) 0.057(6) 0.060(6) -0.004(5) 0.009(4) -0.013(4)
C2 0.032(4) 0.065(6) 0.058(6) -0.005(5) 0.008(4) -0.003(4)
O9 0.037(3) 0.040(3) 0.060(4) 0.002(3) 0.014(3) 0.005(2)
C3 0.038(5) 0.050(5) 0.051(6) 0.001(4) 0.005(5) 0.016(4)
C4 0.052(5) 0.050(6) 0.059(7) 0.006(5) -0.003(5) 0.009(5)
O10 0.047(3) 0.039(3) 0.038(3) 0.007(3) 0.003(3) 0.006(3)
C5 0.059(6) 0.039(5) 0.044(6) 0.015(5) 0.009(5) 0.008(4)
C6 0.063(6) 0.032(4) 0.075(7) -0.002(5) 0.036(5) -0.023(4)
O11 0.044(4) 0.040(3) 0.068(5) -0.009(3) 0.013(3) -0.007(3)
C7 0.037(5) 0.056(5) 0.065(7) 0.000(5) 0.021(5) -0.018(4)
C8 0.035(4) 0.060(6) 0.060(6) -0.009(5) 0.017(5) -0.001(4)
O12 0.039(3) 0.042(3) 0.052(4) -0.002(3) 0.017(3) 0.002(2)
C9 0.039(5) 0.041(4) 0.065(7) -0.010(5) 0.003(5) 0.009(4)
C10 0.036(4) 0.042(4) 0.047(6) 0.004(4) 0.001(4) 0.008(4)
O13 0.044(3) 0.043(3) 0.039(4) 0.007(3) 0.007(3) 0.001(3)
C11 0.054(5) 0.044(5) 0.039(5) 0.012(4) 0.012(4) -0.002(4)
C12 0.050(5) 0.037(5) 0.056(6) 0.010(4) 0.011(5) -0.008(4)

loop_
_atom_type_symbol
_atom_type_description
_atom_type_scat_dispersion_real
_atom_type_scat_dispersion_imag
_atom_type_scat_source
C C 0.0033 0.0016 'International Tables Vol C Tables 4.2.6.8 and 6.1.1.4'
H H 0.0000 0.0000 'International Tables Vol C Tables 4.2.6.8 and 6.1.1.4'
Cs Cs -0.3680 2.1192 'International Tables Vol C Tables 4.2.6.8 and 6.1.1.4'
O O 0.0106 0.0060 'International Tables Vol C Tables 4.2.6.8 and 6.1.1.4'
P P 0.1023 0.0942 'International Tables Vol C Tables 4.2.6.8 and 6.1.1.4'
S S 0.1246 0.1234 'International Tables Vol C Tables 4.2.6.8 and 6.1.1.4'

loop_
_geom_angle_atom_site_label_1
_geom_angle_atom_site_label_2
_geom_angle_atom_site_label_3
_geom_angle
O2 P1 O4 114.4(9)
O2 P1 O3 109.0(7)
O4 P1 O3 110.5(7)
O2 P1 O1 107.0(7)
O4 P1 O1 108.0(9)
O3 P1 O1 107.7(5)
O2 P1 Cs1 62.5(6)
O4 P1 Cs1 132.6(6)
O3 P1 Cs1 114.8(4)
O1 P1 Cs1 45.1(4)
P1 O1 Cs1 115.9(5)
P1 O2 Cs1 97.9(6)
O11 Cs1 O9 104.94(17)
O11 Cs1 O13 104.07(19)
O9 Cs1 O13 103.83(18)
O11 Cs1 O6 90.7(2)
O9 Cs1 O6 159.8(2)
O13 Cs1 O6 84.3(3)
O11 Cs1 O5 79.1(2)
O9 Cs1 O5 102.1(2)
O13 Cs1 O5 151.9(2)
O6 Cs1 O5 67.7(3)
O11 Cs1 O12 52.74(17)
O9 Cs1 O12 124.71(18)
O13 Cs1 O12 52.93(16)
O6 Cs1 O12 75.0(2)
O5 Cs1 O12 117.6(2)
O11 Cs1 O10 53.87(16)
O9 Cs1 O10 52.78(15)
O13 Cs1 O10 124.64(16)
O6 Cs1 O10 136.5(2)
O5 Cs1 O10 80.2(2)
O12 Cs1 O10 96.32(14)
O11 Cs1 O1 148.4(2)
O9 Cs1 O1 76.0(2)
O13 Cs1 O1 106.4(2)
O6 Cs1 O1 84.0(3)
O5 Cs1 O1 70.0(3)
O12 Cs1 O1 151.3(2)
O10 Cs1 O1 112.4(2)
O11 Cs1 O8 125.44(18)
O9 Cs1 O8 52.24(16)
O13 Cs1 O8 53.38(16)
O6 Cs1 O8 127.5(2)
O5 Cs1 O8 145.8(2)
O12 Cs1 O8 96.54(16)
O10 Cs1 O8 95.51(15)
O1 Cs1 O8 80.8(2)
O11 Cs1 C4 74.0(2)
O9 Cs1 C4 39.3(2)
O13 Cs1 C4 135.0(2)
O6 Cs1 C4 139.9(3)
O5 Cs1 C4 73.0(3)
O12 Cs1 C4 118.42(19)
O10 Cs1 C4 22.23(19)
O1 Cs1 C4 90.2(2)
O8 Cs1 C4 90.3(2)
O11 Cs1 O2 121.4(2)
O9 Cs1 O2 112.0(2)
O13 Cs1 O2 109.0(2)
O6 Cs1 O2 47.8(2)
O5 Cs1 O2 50.2(3)
O12 Cs1 O2 122.70(19)
O10 Cs1 O2 126.0(2)
O1 Cs1 O2 38.5(2)
O8 Cs1 O2 113.2(2)
C4 Cs1 O2 109.6(2)
O11 Cs1 C8 38.8(2)
O9 Cs1 C8 134.9(2)
O13 Cs1 C8 73.0(2)
O6 Cs1 C8 65.1(2)
O5 Cs1 C8 95.8(3)
O12 Cs1 C8 21.9(2)
O10 Cs1 C8 91.02(19)
O1 Cs1 C8 149.0(2)
O8 Cs1 C8 118.2(2)
C4 Cs1 C8 112.4(2)
O2 Cs1 C8 111.3(2)
C1 O8 C12 111.7(7)
C1 O8 Cs1 97.5(5)
C12 O8 Cs1 99.0(5)
O8 C1 C2 110.5(7)
O8 C1 Cs1 60.6(4)
C2 C1 Cs1 88.6(5)
O8 C1 H1A 109.6
C2 C1 H1A 109.6
Cs1 C1 H1A 65.2
O8 C1 H1B 109.6
C2 C1 H1B 109.6
Cs1 C1 H1B 161.8
H1A C1 H1B 108.1
O9 C2 C1 107.9(7)
O9 C2 H2A 110.1
C1 C2 H2A 110.1
O9 C2 H2B 110.1
C1 C2 H2B 110.1
H2A C2 H2B 108.4
C2 O9 C3 112.7(7)
C2 O9 Cs1 124.3(5)
C3 O9 Cs1 122.9(5)
O9 C3 C4 108.1(8)
O9 C3 H3A 110.1
C4 C3 H3A 110.1
O9 C3 H3B 110.1
C4 C3 H3B 110.1
H3A C3 H3B 108.4
O10 C4 C3 110.0(8)
O10 C4 Cs1 60.9(4)
C3 C4 Cs1 89.1(5)
O10 C4 H4A 109.7
C3 C4 H4A 109.7
Cs1 C4 H4A 161.2
O10 C4 H4B 109.7
C3 C4 H4B 109.7
Cs1 C4 H4B 64.4
H4A C4 H4B 108.2
C5 O10 C4 110.7(7)
C5 O10 Cs1 100.2(5)
C4 O10 Cs1 96.9(5)
O10 C5 C6 108.3(7)
O10 C5 Cs1 58.3(4)
C6 C5 Cs1 85.9(5)
O10 C5 H5A 110.0
C6 C5 H5A 110.0
Cs1 C5 H5A 68.8
O10 C5 H5B 110.0
C6 C5 H3B 110.0
Cs1 C5 H5B 163.3
H5A C5 H5B 108.4
O11 C6 C5 109.6(7)
O11 C6 H6A 109.7
C5 C6 H6A 109.7
O11 C6 H6B 109.7
C5 C6 H6B 109.7
H6A C6 H6B 108.2
C7 O11 C6 112.6(7)
C7 O11 Cs1 123.2(5)
C6 O11 Cs1 122.0(5)
O11 C7 C8 108.4(7)
O11 C7 H7A 110.0
C8 C7 H7A 110.0
O11 C7 H7B 110.0
C8 C7 H7B 110.0
H7A C7 H7B 108.4
O12 C8 C7 109.7(8)
O12 C8 Cs1 60.2(4)
C7 C8 Cs1 88.3(5)
O12 C8 H8A 109.7
C7 C8 H8A 109.7
Cs1 C8 H8A 161.8
O12 C8 H8B 109.7
C7 C8 H8B 109.7
Cs1 C8 H8B 65.5
H8A C8 H8B 108.2
C8 O12 C9 113.0(7)
C8 O12 Cs1 97.9(5)
C9 O12 Cs1 102.1(5)
O12 C9 C10 109.1(8)
O12 C9 Cs1 56.4(4)
C10 C9 Cs1 87.1(5)
O12 C9 H9A 109.9
C10 C9 H9A 109.9
Cs1 C9 H9A 70.1
O12 C9 H9B 109.9
C10 C9 H9B 109.9
Cs1 C9 H9B 161.8
H9A C9 H9B 108.3
O13 C10 C9 107.8(8)
O13 C10 H10A 110.1
C9 C10 H10A 110.1
O13 C10 H10B 110.1
C9 C10 H10B 110.1
H10A C10 H10B 108.5
C10 O13 C11 112.0(7)
C10 O13 Cs1 123.5(5)
C11 O13 Cs1 120.8(5)
O13 C11 C12 109.5(7)
O13 C11 H11A 109.8
C12 C11 H11A 109.8
O13 C11 H11B 109.8
C12 C11 H11B 109.8
H11A C11 H11B 108.2
O8 C12 C11 109.7(7)
O8 C12 Cs1 59.3(4)
C11 C12 Cs1 88.1(5)
O8 C12 H12A 109.7
C11 C12 H12A 109.7
Cs1 C12 H12A 161.9
O8 C12 H12B 109.7
C11 C12 H12B 109.7
Cs1 C12 H12B 66.6
H12A C12 H12B 108.2

loop_
_geom_bond_atom_site_label_1
_geom_bond_atom_site_label_2
_geom_bond_distance
P1 O2 1.407(10)
P1 O4 1.439(11)
P1 O3 1.511(9)
P1 O1 1.511(10)
P1 Cs1 4.159(4)
O1 Cs1 3.272(11)
O2 Cs1 3.725(14)
O5 Cs1 3.179(9)
O6 Cs1 3.117(9)
Cs1 O11 3.033(6)
Cs1 O9 3.046(6)
Cs1 O13 3.086(6)
Cs1 O12 3.266(7)
Cs1 O10 3.273(6)
Cs1 O8 3.303(6)
Cs1 C4 3.720(10)
Cs1 C8 3.728(9)
O8 C1 1.414(11)
O8 C12 1.415(11)
C1 C2 1.499(15)
C1 H1A 0.9700
C1 H1B 0.9700
C2 O9 1.408(12)
C2 H2A 0.9700
C2 H2B 0.9700
O9 C3 1.411(10)
C3 C4 1.507(15)
C3 H3A 0.9700
C3 H3B 0.9700
C4 O10 1.418(12)
C4 H4A 0.9700
C4 H4B 0.9700
O10 C5 1.415(12)
C5 C6 1.501(15)
C5 H5A 0.9700
C5 H5B 0.9700
C6 O11 1.422(11)
C6 H6A 0.9700
C6 H6B 0.9700
O11 C7 1.396(12)
C7 C8 1.489(14)
C7 H7A 0.9700
C7 H7B 0.9700
C8 O12 1.402(12)
C8 H8A 0.9700
C8 H8B 0.9700
O12 C9 1.438(11)
C9 C10 1.490(15)
C9 H9A 0.9700
C9 H9B 0.9700
C10 O13 1.416(11)
C10 H10A 0.9700
C10 H10B 0.9700
O13 C11 1.443(11)
C11 C12 1.467(13)
C11 H11A 0.9700
C11 H11B 0.9700
C12 H12A 0.9700
C12 H12B 0.9700
